data_2205073
loop_
_publ_author_name
'Fu, Ai-Yun'
'Wang, Da-Qi'
'Sun, De-Zhi'

_publ_section_title
;
 Ethylenediammonium
 diaquabis(ethylenediamine-\k^2^<i>N</i>,<i>N</i>')zinc(II)
 bis(pyridine-2,6-dicarboxylato-\k^3^,<i>O</i>,<i>N</i>,<i>O</i>')zincate(II)
 dihydrate
;
_journal_issue 2
_journal_name_full 'Acta Crystallographica Section E'
_journal_page_first m401
_journal_page_last m403
_journal_paper_doi 10.1107/S1600536805002576
_journal_volume 61
_journal_year 2005
_chemical_formula_iupac '(C2 H10 N2) [Zn (C2 H8 N2)2 (H2 O)2] [Zn (C7 H3 N O4)2]2 , 2H2 O'
_chemical_formula_moiety 'C2 H10 N2 + , C4 H20 N4 O2 Zn 2+ , 2C14 H6 N2 O8 Zn 2- , 2H2 O'
_chemical_formula_sum 'C34 H46 N10 O20 Zn3'
_chemical_formula_weight 1110.92
_chemical_name_systematic
;
Ethylenediammonium diaquabis(ethylenediamine-\k^2^N,N')zinc(II)
bis(pyridine-2,6-dicarboxylato-\k^3^,O,N,O')zincate(II) dihydrate
;
_space_group_IT_number 12
_symmetry_cell_setting monoclinic
_symmetry_space_group_name_Hall '-C 2y'
_symmetry_space_group_name_H-M 'C 1 2/m 1'
_atom_sites_solution_hydrogens 'difmap (O-H) and geom (others)'
_atom_sites_solution_primary direct
_atom_sites_solution_secondary difmap
_audit_creation_method SHELXL97
_cell_angle_alpha 90.00
_cell_angle_beta 108.061(7)
_cell_angle_gamma 90.00
_cell_formula_units_Z 2
_cell_length_a 14.187(6)
_cell_length_b 19.218(8)
_cell_length_c 8.139(4)
_cell_measurement_reflns_used 1128
_cell_measurement_temperature 293(2)
_cell_measurement_theta_max 21.40
_cell_measurement_theta_min 2.63
_cell_volume 2109.7(16)
_computing_cell_refinement 'SAINT (Bruker,1997)'
_computing_data_collection 'SMART (Bruker,1997)'
_computing_data_reduction SAINT
_computing_molecular_graphics 'SHELXTL (Sheldrick, 1997b)'
_computing_publication_material SHELXTL
_computing_structure_refinement 'SHELXL97 (Sheldrick, 1997a)'
_computing_structure_solution 'SHELXS97 (Sheldrick, 1997a)'
_diffrn_ambient_temperature 293(2)
_diffrn_measured_fraction_theta_full 0.990
_diffrn_measured_fraction_theta_max 0.990
_diffrn_measurement_device_type 'Bruker SMART CCD area detector'
_diffrn_measurement_method '\f and \w'
_diffrn_radiation_monochromator graphite
_diffrn_radiation_source 'fine-focus sealed tube'
_diffrn_radiation_type MoK\a
_diffrn_radiation_wavelength 0.71073
_diffrn_reflns_av_R_equivalents 0.0526
_diffrn_reflns_av_sigmaI/netI 0.0911
_diffrn_reflns_limit_h_max 17
_diffrn_reflns_limit_h_min -17
_diffrn_reflns_limit_k_max 18
_diffrn_reflns_limit_k_min -24
_diffrn_reflns_limit_l_max 10
_diffrn_reflns_limit_l_min -10
_diffrn_reflns_number 6170
_diffrn_reflns_theta_full 26.46
_diffrn_reflns_theta_max 26.46
_diffrn_reflns_theta_min 1.84
_diffrn_standards_decay_% 0
_exptl_absorpt_coefficient_mu 1.787
_exptl_absorpt_correction_T_max 0.788
_exptl_absorpt_correction_T_min 0.521
_exptl_absorpt_correction_type multi-scan
_exptl_absorpt_process_details '(SADABS; Bruker, 1997)'
_exptl_crystal_colour colourless
_exptl_crystal_density_diffrn 1.749
_exptl_crystal_density_meas ?
_exptl_crystal_density_method .
_exptl_crystal_description block
_exptl_crystal_F_000 1140
_exptl_crystal_size_max 0.42
_exptl_crystal_size_mid 0.27
_exptl_crystal_size_min 0.14
_refine_diff_density_max 0.663
_refine_diff_density_min -0.403
_refine_ls_extinction_method none
_refine_ls_goodness_of_fit_ref 1.001
_refine_ls_hydrogen_treatment mixed
_refine_ls_matrix_type full
_refine_ls_number_parameters 173
_refine_ls_number_reflns 2225
_refine_ls_number_restraints 2
_refine_ls_restrained_S_all 1.001
_refine_ls_R_factor_all 0.0893
_refine_ls_R_factor_gt 0.0444
_refine_ls_shift/su_max 0.000
_refine_ls_shift/su_mean 0.000
_refine_ls_structure_factor_coef Fsqd
_refine_ls_weighting_details 'calc w = 1/[\s^2^(Fo^2^)+(0.0166P)^2^] where P=(Fo^2^+2Fc^2^)/3'
_refine_ls_weighting_scheme calc
_refine_ls_wR_factor_gt 0.0681
_refine_ls_wR_factor_ref 0.0743
_reflns_number_gt 1306
_reflns_number_total 2225
_reflns_threshold_expression I>2\s(I)
_cod_data_source_file hb6143.cif
_cod_data_source_block I
_cod_depositor_comments
;
The following automatic conversions were performed:
'_symmetry_cell_setting' value 'Monoclinic' changed to 'monoclinic'
according to '/home/saulius/struct/CIF-dictionaries/cif_core.dic'
dictionary named 'cif_core.dic' version 2.4.1 from 2010-06-29.

Automatic conversion script
Id: cif_fix_enum 1527 2010-12-29 10:47:43Z saulius 

The following automatic conversions were performed:

'_symmetry_cell_setting' value 'Monoclinic' changed to 'monoclinic'
according to /home/saulius/struct/CIF-dictionaries/cif_core.dic
dictionary named 'cif_core.dic' version 2.4.1 from 2010-06-29.

Automatic conversion script
Id: cif_fix_values 1715 2011-07-08 13:25:40Z adriana 
;
_cod_original_sg_symbol_H-M 'C 2/m'
_cod_database_code 2205073
_cod_database_fobs_code 2205073

loop_
_symmetry_equiv_pos_as_xyz
'x, y, z'
'-x, y, -z'
'x+1/2, y+1/2, z'
'-x+1/2, y+1/2, -z'
'-x, -y, -z'
'x, -y, z'
'-x+1/2, -y+1/2, -z'
'x+1/2, -y+1/2, z'

loop_
_atom_site_label
_atom_site_fract_x
_atom_site_fract_y
_atom_site_fract_z
_atom_site_U_iso_or_equiv
_atom_site_adp_type
_atom_site_calc_flag
_atom_site_refinement_flags
_atom_site_occupancy
_atom_site_type_symbol
Zn1 0.5000 0.74634(4) 0.0000 0.0406(2) Uani d S 1 Zn
Zn2 0.5000 0.5000 0.5000 0.0375(3) Uani d S 1 Zn
N1 0.6447(2) 0.73706(15) 0.1262(3) 0.0270(8) Uani d . 1 N
N2 0.6569(3) 0.5000 0.5615(5) 0.0416(13) Uani d S 1 N
H2A 0.6824 0.5380 0.6244 0.050 Uiso calc PR 0.50 H
H2B 0.6824 0.4620 0.6244 0.050 Uiso calc PR 0.50 H
N3 0.4915(3) 0.5000 0.7534(5) 0.0372(12) Uani d S 1 N
H3A 0.5220 0.4620 0.8103 0.045 Uiso calc PR 0.50 H
H3B 0.5220 0.5380 0.8103 0.045 Uiso calc PR 0.50 H
N4 -0.0190(3) 0.5000 0.7172(5) 0.0377(12) Uani d S 1 N
H4A 0.0244 0.5000 0.8230 0.057 Uiso calc SR 1 H
H4B -0.0569 0.4622 0.7030 0.057 Uiso calc PR 0.50 H
H4C -0.0569 0.5378 0.7030 0.057 Uiso calc PR 0.50 H
O1 0.55275(17) 0.66109(14) -0.1421(3) 0.0385(7) Uani d . 1 O
O2 0.68469(19) 0.59220(15) -0.1049(3) 0.0480(8) Uani d . 1 O
O3 0.52414(18) 0.82758(14) 0.1924(3) 0.0477(8) Uani d . 1 O
O4 0.64895(19) 0.88771(15) 0.3712(3) 0.0477(8) Uani d . 1 O
O5 0.5000 0.6173(2) 0.5000 0.0584(13) Uani d SD 1 O
O6 0.8491(3) 0.5000 0.9853(6) 0.0581(12) Uani d SD 1 O
C1 0.6412(3) 0.6413(2) -0.0668(5) 0.0332(10) Uani d . 1 C
C2 0.6972(3) 0.68513(19) 0.0886(4) 0.0265(9) Uani d . 1 C
C3 0.7956(3) 0.6771(2) 0.1809(4) 0.0336(10) Uani d . 1 C
H3 0.8321 0.6406 0.1563 0.040 Uiso calc R 1 H
C4 0.8393(3) 0.7240(2) 0.3105(5) 0.0383(11) Uani d . 1 C
H4 0.9058 0.7191 0.3746 0.046 Uiso calc R 1 H
C5 0.7842(3) 0.7783(2) 0.3451(4) 0.0336(10) Uani d . 1 C
H5 0.8133 0.8111 0.4298 0.040 Uiso calc R 1 H
C6 0.6853(3) 0.7827(2) 0.2511(4) 0.0291(9) Uani d . 1 C
C7 0.6145(3) 0.8376(2) 0.2746(5) 0.0337(10) Uani d . 1 C
C8 0.6822(4) 0.5000 0.4035(8) 0.094(3) Uani d S 1 C
H8A 0.7231 0.5406 0.4050 0.113 Uiso calc PR 0.50 H
H8B 0.7231 0.4594 0.4050 0.113 Uiso calc PR 0.50 H
C9 0.3907(5) 0.5000 0.7464(8) 0.124(4) Uani d S 1 C
H9A 0.3809 0.4595 0.8103 0.148 Uiso calc PR 0.50 H
H9B 0.3809 0.5405 0.8103 0.148 Uiso calc PR 0.50 H
C10 0.0347(4) 0.5000 0.5887(6) 0.0420(16) Uani d S 1 C
H10A 0.0768 0.4592 0.6054 0.050 Uiso calc PR 0.50 H
H10B 0.0768 0.5408 0.6054 0.050 Uiso calc PR 0.50 H
H11 0.515(3) 0.643(2) 0.593(4) 0.097(19) Uiso d D 1 H
H12 0.806(2) 0.5338(15) 0.960(5) 0.080(17) Uiso d D 1 H

loop_
_atom_site_aniso_label
_atom_site_aniso_U_11
_atom_site_aniso_U_22
_atom_site_aniso_U_33
_atom_site_aniso_U_12
_atom_site_aniso_U_13
_atom_site_aniso_U_23
Zn1 0.0222(4) 0.0470(5) 0.0493(4) 0.000 0.0064(3) 0.000
Zn2 0.0349(6) 0.0468(7) 0.0289(5) 0.000 0.0071(4) 0.000
N1 0.0255(17) 0.028(2) 0.0275(17) -0.0007(15) 0.0083(14) -0.0024(15)
N2 0.037(3) 0.045(3) 0.033(3) 0.000 -0.003(2) 0.000
N3 0.038(3) 0.042(3) 0.028(2) 0.000 0.003(2) 0.000
N4 0.040(3) 0.040(3) 0.036(3) 0.000 0.016(2) 0.000
O1 0.0258(15) 0.0444(19) 0.0410(15) 0.0001(14) 0.0042(12) -0.0101(14)
O2 0.0486(18) 0.040(2) 0.0499(18) 0.0111(15) 0.0079(14) -0.0103(15)
O3 0.0261(16) 0.051(2) 0.0662(19) 0.0043(14) 0.0139(14) -0.0157(16)
O4 0.0458(17) 0.043(2) 0.0509(17) 0.0032(15) 0.0093(14) -0.0140(15)
O5 0.082(3) 0.043(3) 0.038(3) 0.000 0.000(3) 0.000
O6 0.043(3) 0.053(4) 0.065(3) 0.000 -0.002(2) 0.000
C1 0.036(2) 0.028(3) 0.037(2) -0.004(2) 0.013(2) -0.001(2)
C2 0.029(2) 0.025(2) 0.028(2) 0.0006(18) 0.0121(18) 0.0032(18)
C3 0.036(2) 0.031(3) 0.036(2) 0.008(2) 0.0142(19) 0.001(2)
C4 0.025(2) 0.050(3) 0.036(2) 0.004(2) 0.0049(19) 0.008(2)
C5 0.029(2) 0.038(3) 0.031(2) -0.005(2) 0.0061(18) -0.0031(19)
C6 0.030(2) 0.031(2) 0.029(2) -0.0006(19) 0.0133(18) 0.001(2)
C7 0.037(3) 0.033(3) 0.034(2) 0.000(2) 0.015(2) 0.000(2)
C8 0.039(4) 0.201(10) 0.044(4) 0.000 0.017(4) 0.000
C9 0.035(4) 0.292(14) 0.042(4) 0.000 0.008(4) 0.000
C10 0.039(4) 0.039(4) 0.055(4) 0.000 0.026(3) 0.000

loop_
_atom_type_symbol
_atom_type_description
_atom_type_scat_dispersion_real
_atom_type_scat_dispersion_imag
_atom_type_scat_source
C C 0.0033 0.0016 'International Tables Vol C Tables 4.2.6.8 and 6.1.1.4'
H H 0.0000 0.0000 'International Tables Vol C Tables 4.2.6.8 and 6.1.1.4'
N N 0.0061 0.0033 'International Tables Vol C Tables 4.2.6.8 and 6.1.1.4'
O O 0.0106 0.0060 'International Tables Vol C Tables 4.2.6.8 and 6.1.1.4'
Zn Zn 0.2839 1.4301 'International Tables Vol C Tables 4.2.6.8 and 6.1.1.4'

loop_
_geom_angle_atom_site_label_1
_geom_angle_atom_site_label_2
_geom_angle_atom_site_label_3
_geom_angle_site_symmetry_1
_geom_angle_site_symmetry_3
_geom_angle
N1 Zn1 N1 . 2_655 169.77(18)
N1 Zn1 O3 . . 77.61(11)
N1 Zn1 O3 2_655 . 110.08(10)
N1 Zn1 O3 . 2_655 110.08(10)
N1 Zn1 O3 2_655 2_655 77.61(11)
O3 Zn1 O3 . 2_655 87.54(15)
N1 Zn1 O1 . . 75.42(10)
N1 Zn1 O1 2_655 . 97.04(10)
O3 Zn1 O1 . . 152.87(9)
O3 Zn1 O1 2_655 . 98.96(10)
N1 Zn1 O1 . 2_655 97.04(10)
N1 Zn1 O1 2_655 2_655 75.42(10)
O3 Zn1 O1 . 2_655 98.96(10)
O3 Zn1 O1 2_655 2_655 152.87(9)
O1 Zn1 O1 . 2_655 87.21(13)
N3 Zn2 N3 . 5_666 180.0
N3 Zn2 N2 . . 98.25(15)
N3 Zn2 N2 5_666 . 81.75(15)
N3 Zn2 N2 . 5_666 81.75(15)
N3 Zn2 N2 5_666 5_666 98.25(15)
N2 Zn2 N2 . 5_666 180.0
N3 Zn2 O5 . 5_666 90.000(10)
N3 Zn2 O5 5_666 5_666 90.000(10)
N2 Zn2 O5 . 5_666 90.000(10)
N2 Zn2 O5 5_666 5_666 90.000(10)
N3 Zn2 O5 . . 90.000(10)
N3 Zn2 O5 5_666 . 90.000(10)
N2 Zn2 O5 . . 90.000(10)
N2 Zn2 O5 5_666 . 90.000(10)
O5 Zn2 O5 5_666 . 180.0
C6 N1 C2 . . 121.8(3)
C6 N1 Zn1 . . 117.8(2)
C2 N1 Zn1 . . 120.4(2)
C8 N2 Zn2 . . 108.8(3)
C8 N2 H2A . . 109.9
Zn2 N2 H2A . . 109.9
C8 N2 H2B . . 109.9
Zn2 N2 H2B . . 109.9
H2A N2 H2B . . 108.3
C9 N3 Zn2 . . 109.0(3)
C9 N3 H3A . . 109.9
Zn2 N3 H3A . . 109.9
C9 N3 H3B . . 109.9
Zn2 N3 H3B . . 109.9
H3A N3 H3B . . 108.3
C10 N4 H4A . . 109.5
C10 N4 H4B . . 109.5
H4A N4 H4B . . 109.5
C10 N4 H4C . . 109.5
H4A N4 H4C . . 109.5
H4B N4 H4C . . 109.5
C1 O1 Zn1 . . 113.8(2)
C7 O3 Zn1 . . 113.6(2)
Zn2 O5 H11 . . 125(3)
O2 C1 O1 . . 127.6(4)
O2 C1 C2 . . 117.7(4)
O1 C1 C2 . . 114.7(4)
N1 C2 C3 . . 120.2(3)
N1 C2 C1 . . 114.8(3)
C3 C2 C1 . . 124.9(4)
C2 C3 C4 . . 119.0(4)
C2 C3 H3 . . 120.5
C4 C3 H3 . . 120.5
C3 C4 C5 . . 120.0(3)
C3 C4 H4 . . 120.0
C5 C4 H4 . . 120.0
C6 C5 C4 . . 118.4(4)
C6 C5 H5 . . 120.8
C4 C5 H5 . . 120.8
N1 C6 C5 . . 120.6(4)
N1 C6 C7 . . 114.2(3)
C5 C6 C7 . . 125.2(4)
O4 C7 O3 . . 126.1(4)
O4 C7 C6 . . 118.3(3)
O3 C7 C6 . . 115.6(4)
C9 C8 N2 5_666 . 118.8(5)
C9 C8 H8A 5_666 . 107.6
N2 C8 H8A . . 107.6
C9 C8 H8B 5_666 . 107.6
N2 C8 H8B . . 107.6
H8A C8 H8B . . 107.1
C8 C9 N3 5_666 . 121.7(6)
C8 C9 H9A 5_666 . 106.9
N3 C9 H9A . . 106.9
C8 C9 H9B 5_666 . 106.9
N3 C9 H9B . . 106.9
H9A C9 H9B . . 106.7
N4 C10 C10 . 5_566 111.1(5)
N4 C10 H10A . . 109.4
C10 C10 H10A 5_566 . 109.4
N4 C10 H10B . . 109.4
C10 C10 H10B 5_566 . 109.4
H10A C10 H10B . . 108.0

loop_
_geom_bond_atom_site_label_1
_geom_bond_atom_site_label_2
_geom_bond_site_symmetry_2
_geom_bond_distance
_geom_bond_publ_flag
Zn1 N1 . 1.999(3) y
Zn1 N1 2_655 1.999(3) ?
Zn1 O3 . 2.162(3) y
Zn1 O3 2_655 2.162(3) ?
Zn1 O1 . 2.262(3) y
Zn1 O1 2_655 2.262(3) ?
Zn2 N3 . 2.103(4) y
Zn2 N3 5_666 2.103(4) ?
Zn2 N2 . 2.125(4) y
Zn2 N2 5_666 2.125(4) ?
Zn2 O5 5_666 2.253(5) ?
Zn2 O5 . 2.253(5) y
N1 C6 . 1.331(4) ?
N1 C2 . 1.336(4) ?
N2 C8 . 1.438(6) ?
N2 H2A . 0.9000 ?
N2 H2B . 0.9000 ?
N3 C9 . 1.413(7) ?
N3 H3A . 0.9000 ?
N3 H3B . 0.9000 ?
N4 C10 . 1.472(6) ?
N4 H4A . 0.8900 ?
N4 H4B . 0.8900 ?
N4 H4C . 0.8900 ?
O1 C1 . 1.272(4) ?
O2 C1 . 1.219(4) ?
O3 C7 . 1.263(4) ?
O4 C7 . 1.243(4) ?
O5 H11 . 0.873(10) ?
O6 H12 . 0.876(10) ?
C1 C2 . 1.522(5) ?
C2 C3 . 1.374(5) ?
C3 C4 . 1.380(5) ?
C3 H3 . 0.9300 ?
C4 C5 . 1.386(5) ?
C4 H4 . 0.9300 ?
C5 C6 . 1.377(4) ?
C5 H5 . 0.9300 ?
C6 C7 . 1.510(5) ?
C8 C9 5_666 1.333(7) ?
C8 H8A . 0.9700 ?
C8 H8B . 0.9700 ?
C9 C8 5_666 1.333(7) ?
C9 H9A . 0.9700 ?
C9 H9B . 0.9700 ?
C10 C10 5_566 1.474(9) ?
C10 H10A . 0.9700 ?
C10 H10B . 0.9700 ?

loop_
_geom_hbond_atom_site_label_D
_geom_hbond_atom_site_label_H
_geom_hbond_atom_site_label_A
_geom_hbond_site_symmetry_A
_geom_hbond_distance_DH
_geom_hbond_distance_HA
_geom_hbond_distance_DA
_geom_hbond_angle_DHA
N2 H2A O2 1_556 0.90 2.43 3.162(4) 139
N2 H2B O2 6_566 0.90 2.43 3.162(4) 139
N3 H3A O1 6_566 0.90 2.42 3.256(3) 156
N3 H3A O2 6_566 0.90 2.43 3.166(4) 139
N3 H3B O1 1_556 0.90 2.42 3.256(3) 156
N3 H3B O2 1_556 0.90 2.43 3.166(4) 139
N4 H4A O6 5_667 0.89 1.98 2.839(6) 162
N4 H4B O4 4_546 0.89 1.91 2.784(4) 169
N4 H4C O4 7_566 0.89 1.91 2.784(4) 169
O5 H11 O1 1_556 0.873(10) 2.09(2) 2.899(3) 155(4)
O6 H12 O2 1_556 0.876(10) 1.979(13) 2.838(4) 167(4)

loop_
_geom_torsion_atom_site_label_1
_geom_torsion_atom_site_label_2
_geom_torsion_atom_site_label_3
_geom_torsion_atom_site_label_4
_geom_torsion_site_symmetry_3
_geom_torsion_site_symmetry_4
_geom_torsion
N4 C10 C10 N4 5_566 5_566 180.0
